data_2213640
loop_
_publ_author_name
'Zhao, Yan-Li'
'Zhang, Qiao-Zhen'
'Chen, Xin'
'Yu, Ming'

_publ_section_title (<i>E</i>)-<i>N</i>'-[4-(4-Chlorobenzyloxy)-3-methoxybenzylidene]furan-2-carbohydrazide
_journal_coeditor_code AT2139
_journal_issue 6
_journal_name_full 'Acta Crystallographica Section E'
_journal_page_first o2952
_journal_page_last o2953
_journal_paper_doi 10.1107/S1600536806043807
_journal_volume 63
_journal_year 2007
_chemical_formula_iupac 'C20 H17 Cl N2 O4'
_chemical_formula_moiety 'C20 H17 Cl N2 O4'
_chemical_formula_sum 'C20 H17 Cl N2 O4'
_chemical_formula_weight 384.81
_chemical_name_systematic
;
(<i>E</i>)-<i>N</i>'-[4-(4-Chlorobenzyloxy)-3-methoxybenzylidene]furan-2-\
carbohydrazide
;
_space_group_IT_number 33
_symmetry_cell_setting orthorhombic
_symmetry_space_group_name_Hall 'P 2c -2n'
_symmetry_space_group_name_H-M 'P n a 21'
_atom_sites_solution_hydrogens geom
_atom_sites_solution_primary direct
_atom_sites_solution_secondary difmap
_audit_creation_method SHELXL97
_cell_angle_alpha 90.00
_cell_angle_beta 90.00
_cell_angle_gamma 90.00
_cell_formula_units_Z 4
_cell_length_a 7.797(2)
_cell_length_b 17.456(4)
_cell_length_c 13.500(3)
_cell_measurement_reflns_used 1668
_cell_measurement_temperature 294(2)
_cell_measurement_theta_max 20.19
_cell_measurement_theta_min 2.86
_cell_volume 1837.4(8)
_computing_cell_refinement 'SAINT (Bruker, 1999)'
_computing_data_collection 'SMART (Bruker, 1999)'
_computing_data_reduction SAINT
_computing_molecular_graphics 'SHELXTL (Sheldrick, 1997b)'
_computing_publication_material SHELXTL
_computing_structure_refinement 'SHELXL97 (Sheldrick, 1997a)'
_computing_structure_solution 'SHELXS97 (Sheldrick, 1997a)'
_diffrn_ambient_temperature 294(2)
_diffrn_measured_fraction_theta_full 1.000
_diffrn_measured_fraction_theta_max 1.000
_diffrn_measurement_device_type 'Bruker SMART APEX CCD area-detector'
_diffrn_measurement_method '\f and \w'
_diffrn_radiation_monochromator graphite
_diffrn_radiation_source 'fine-focus sealed tube'
_diffrn_radiation_type MoK\a
_diffrn_radiation_wavelength 0.71073
_diffrn_reflns_av_R_equivalents 0.0470
_diffrn_reflns_av_sigmaI/netI 0.0585
_diffrn_reflns_limit_h_max 7
_diffrn_reflns_limit_h_min -9
_diffrn_reflns_limit_k_max 19
_diffrn_reflns_limit_k_min -20
_diffrn_reflns_limit_l_max 16
_diffrn_reflns_limit_l_min -13
_diffrn_reflns_number 7263
_diffrn_reflns_theta_full 25.02
_diffrn_reflns_theta_max 25.02
_diffrn_reflns_theta_min 1.91
_diffrn_standards_number 0
_exptl_absorpt_coefficient_mu 0.237
_exptl_absorpt_correction_T_max 0.958
_exptl_absorpt_correction_T_min 0.923
_exptl_absorpt_correction_type multi-scan
_exptl_absorpt_process_details '(SADABS; Sheldrick, 1996)'
_exptl_crystal_colour colourless
_exptl_crystal_density_diffrn 1.391
_exptl_crystal_density_method 'not measured'
_exptl_crystal_description block
_exptl_crystal_F_000 800
_exptl_crystal_size_max 0.20
_exptl_crystal_size_mid 0.18
_exptl_crystal_size_min 0.18
_refine_diff_density_max 0.183
_refine_diff_density_min -0.168
_refine_ls_abs_structure_details 'Flack (1983), with 1134 Friedel pairs'
_refine_ls_abs_structure_Flack 0.13(13)
_refine_ls_extinction_method none
_refine_ls_goodness_of_fit_ref 0.983
_refine_ls_hydrogen_treatment constr
_refine_ls_matrix_type full
_refine_ls_number_parameters 246
_refine_ls_number_reflns 2838
_refine_ls_number_restraints 7
_refine_ls_restrained_S_all 0.989
_refine_ls_R_factor_all 0.1008
_refine_ls_R_factor_gt 0.0459
_refine_ls_shift/su_max 0.009
_refine_ls_shift/su_mean 0.001
_refine_ls_structure_factor_coef Fsqd
_refine_ls_weighting_details 'calc w = 1/[\s^2^(Fo^2^)+(0.0549P)^2^+0.0942P] where P=(Fo^2^+2Fc^2^)/3'
_refine_ls_weighting_scheme calc
_refine_ls_wR_factor_gt 0.0939
_refine_ls_wR_factor_ref 0.1166
_reflns_number_gt 1743
_reflns_number_total 2838
_reflns_threshold_expression I>2\s(I)
_cod_data_source_file at2139.cif
_cod_data_source_block I
_cod_database_code 2213640

loop_
_symmetry_equiv_pos_as_xyz
'x, y, z'
'-x, -y, z+1/2'
'x+1/2, -y+1/2, z'
'-x+1/2, y+1/2, z+1/2'

loop_
_atom_site_type_symbol
_atom_site_label
_atom_site_fract_x
_atom_site_fract_y
_atom_site_fract_z
_atom_site_U_iso_or_equiv
_atom_site_adp_type
_atom_site_calc_flag
_atom_site_refinement_flags
_atom_site_occupancy
Cl Cl1 0.6842(2) 0.48526(10) 1.34550(12) 0.1095(6) Uani d U 1
O O1 0.7267(3) 0.40745(14) 0.87244(18) 0.0559(7) Uani d . 1
O O2 0.6436(4) 0.27130(15) 0.8220(2) 0.0705(9) Uani d . 1
O O3 0.6572(3) 0.15143(16) 0.3146(2) 0.0629(8) Uani d . 1
O O4 0.9870(4) 0.22846(18) 0.1624(2) 0.0740(9) Uani d . 1
N N1 0.7978(4) 0.2547(2) 0.4438(2) 0.0549(9) Uani d . 1
N N2 0.8591(4) 0.2419(2) 0.3490(2) 0.0575(9) Uani d . 1
H H2 0.9457 0.2675 0.3274 0.069 Uiso calc R 1
C C1 0.6632(6) 0.5382(3) 1.0597(3) 0.0640(12) Uani d . 1
H H1 0.6123 0.5757 1.0206 0.077 Uiso calc R 1
C C2 0.6388(6) 0.5392(3) 1.1599(4) 0.0722(14) Uani d . 1
H H2A 0.5714 0.5772 1.1886 0.087 Uiso calc R 1
C C3 0.7138(6) 0.4844(3) 1.2181(3) 0.0684(14) Uani d . 1
C C4 0.8135(6) 0.4284(3) 1.1777(3) 0.0673(13) Uani d . 1
H H4 0.8648 0.3914 1.2174 0.081 Uiso calc R 1
C C5 0.8367(6) 0.4279(2) 1.0759(3) 0.0655(13) Uani d . 1
H H5 0.9040 0.3900 1.0472 0.079 Uiso calc R 1
C C6 0.7618(5) 0.4827(2) 1.0161(3) 0.0533(11) Uani d . 1
C C7 0.7871(6) 0.4801(2) 0.9068(3) 0.0636(12) Uani d . 1
H H7A 0.7234 0.5212 0.8753 0.076 Uiso calc R 1
H H7B 0.9076 0.4862 0.8909 0.076 Uiso calc R 1
C C8 0.7572(5) 0.3894(2) 0.7759(3) 0.0456(9) Uani d . 1
C C9 0.8276(5) 0.4376(2) 0.7078(3) 0.0544(11) Uani d . 1
H H9 0.8529 0.4879 0.7252 0.065 Uiso calc R 1
C C10 0.8616(5) 0.4121(2) 0.6130(3) 0.0590(11) Uani d . 1
H H10 0.9148 0.4448 0.5681 0.071 Uiso calc R 1
C C11 0.8180(5) 0.3389(2) 0.5837(3) 0.0524(10) Uani d . 1
C C12 0.7422(5) 0.2900(2) 0.6540(3) 0.0530(10) Uani d . 1
H H12 0.7117 0.2404 0.6359 0.064 Uiso calc R 1
C C13 0.7127(5) 0.3148(2) 0.7487(3) 0.0490(11) Uani d . 1
C C14 0.6537(6) 0.1916(2) 0.8124(3) 0.0698(13) Uani d . 1
H H14A 0.7712 0.1767 0.8036 0.105 Uiso calc R 1
H H14B 0.5879 0.1755 0.7560 0.105 Uiso calc R 1
H H14C 0.6088 0.1678 0.8710 0.105 Uiso calc R 1
C C15 0.8604(5) 0.3144(3) 0.4838(3) 0.0593(11) Uani d . 1
H H15 0.9372 0.3439 0.4473 0.071 Uiso calc R 1
C C16 0.7831(6) 0.1893(2) 0.2902(3) 0.0516(10) Uani d . 1
C C17 0.8590(5) 0.1808(2) 0.1915(3) 0.0489(10) Uani d . 1
C C18 0.8186(6) 0.1324(2) 0.1178(3) 0.0638(12) Uani d . 1
H H18 0.7365 0.0938 0.1186 0.077 Uiso calc R 1
C C19 0.9294(7) 0.1531(3) 0.0374(3) 0.0710(13) Uani d . 1
H H19 0.9321 0.1305 -0.0250 0.085 Uiso calc R 1
C C20 1.0258(7) 0.2094(3) 0.0677(3) 0.0801(14) Uani d . 1
H H20 1.1097 0.2332 0.0296 0.096 Uiso calc R 1

loop_
_atom_site_aniso_label
_atom_site_aniso_U_11
_atom_site_aniso_U_22
_atom_site_aniso_U_33
_atom_site_aniso_U_12
_atom_site_aniso_U_13
_atom_site_aniso_U_23
Cl1 0.1281(12) 0.1411(14) 0.0592(8) -0.0024(10) 0.0138(8) -0.0150(8)
O1 0.0719(19) 0.0500(16) 0.0457(17) -0.0131(14) 0.0162(13) -0.0078(12)
O2 0.112(3) 0.0476(16) 0.0517(17) -0.0175(15) 0.0326(16) -0.0051(13)
O3 0.0641(19) 0.0663(18) 0.0583(17) -0.0088(15) 0.0171(15) 0.0026(15)
O4 0.082(2) 0.084(2) 0.0557(18) -0.0123(18) 0.0264(17) -0.0066(16)
N1 0.058(2) 0.068(2) 0.0390(19) 0.0008(18) 0.0146(16) -0.0016(18)
N2 0.061(2) 0.072(2) 0.0403(18) -0.0104(18) 0.0136(18) -0.0014(18)
C1 0.071(3) 0.057(3) 0.065(3) 0.006(2) -0.005(2) -0.009(2)
C2 0.065(3) 0.077(4) 0.074(4) 0.009(2) 0.004(3) -0.021(3)
C3 0.064(3) 0.085(4) 0.056(3) -0.010(3) 0.003(2) -0.020(3)
C4 0.082(4) 0.065(3) 0.055(3) 0.001(3) -0.005(3) -0.005(2)
C5 0.068(3) 0.057(3) 0.072(3) 0.009(2) 0.006(2) -0.013(2)
C6 0.054(3) 0.049(3) 0.057(3) -0.010(2) 0.005(2) -0.011(2)
C7 0.080(3) 0.051(3) 0.060(3) -0.015(2) 0.006(2) -0.006(2)
C8 0.048(3) 0.048(2) 0.041(2) 0.0017(17) 0.0082(18) 0.002(2)
C9 0.062(3) 0.051(2) 0.050(3) -0.006(2) 0.008(2) 0.001(2)
C10 0.065(3) 0.063(3) 0.048(2) -0.010(2) 0.013(2) 0.007(2)
C11 0.051(3) 0.064(3) 0.042(2) -0.001(2) 0.011(2) -0.005(2)
C12 0.059(3) 0.053(2) 0.047(3) -0.006(2) 0.010(2) -0.006(2)
C13 0.052(3) 0.049(2) 0.046(3) -0.004(2) 0.0130(18) 0.0034(19)
C14 0.093(3) 0.055(3) 0.062(3) -0.017(2) 0.006(2) 0.003(2)
C15 0.064(3) 0.069(3) 0.044(2) -0.007(2) 0.020(2) 0.000(2)
C16 0.056(3) 0.055(3) 0.044(2) 0.010(2) 0.009(2) 0.005(2)
C17 0.049(2) 0.050(3) 0.048(2) 0.003(2) 0.0110(19) 0.0059(19)
C18 0.065(3) 0.054(3) 0.072(3) 0.001(2) -0.005(2) -0.013(3)
C19 0.086(4) 0.080(3) 0.047(3) 0.023(3) -0.001(3) -0.014(2)
C20 0.098(4) 0.093(4) 0.049(3) 0.009(3) 0.030(3) 0.000(3)

loop_
_atom_type_symbol
_atom_type_description
_atom_type_scat_dispersion_real
_atom_type_scat_dispersion_imag
_atom_type_scat_source
C C 0.0033 0.0016 'International Tables Vol C Tables 4.2.6.8 and 6.1.1.4'
H H 0.0000 0.0000 'International Tables Vol C Tables 4.2.6.8 and 6.1.1.4'
N N 0.0061 0.0033 'International Tables Vol C Tables 4.2.6.8 and 6.1.1.4'
O O 0.0106 0.0060 'International Tables Vol C Tables 4.2.6.8 and 6.1.1.4'
Cl Cl 0.1484 0.1585 'International Tables Vol C Tables 4.2.6.8 and 6.1.1.4'

loop_
_geom_angle_atom_site_label_1
_geom_angle_atom_site_label_2
_geom_angle_atom_site_label_3
_geom_angle
C8 O1 C7 117.3(3)
C13 O2 C14 117.8(3)
C20 O4 C17 106.6(4)
C15 N1 N2 113.1(3)
C16 N2 N1 120.1(3)
C16 N2 H2 120.0
N1 N2 H2 120.0
C6 C1 C2 120.8(5)
C6 C1 H1 119.6
C2 C1 H1 119.6
C3 C2 C1 120.0(4)
C3 C2 H2A 120.0
C1 C2 H2A 120.0
C4 C3 C2 121.0(4)
C4 C3 Cl1 118.7(4)
C2 C3 Cl1 120.4(4)
C3 C4 C5 118.4(5)
C3 C4 H4 120.8
C5 C4 H4 120.8
C6 C5 C4 121.3(4)
C6 C5 H5 119.3
C4 C5 H5 119.3
C1 C6 C5 118.5(4)
C1 C6 C7 121.4(4)
C5 C6 C7 120.1(4)
O1 C7 C6 107.8(3)
O1 C7 H7A 110.2
C6 C7 H7A 110.2
O1 C7 H7B 110.2
C6 C7 H7B 110.2
H7A C7 H7B 108.5
O1 C8 C9 125.0(4)
O1 C8 C13 115.1(3)
C9 C8 C13 119.9(4)
C8 C9 C10 120.3(4)
C8 C9 H9 119.9
C10 C9 H9 119.9
C11 C10 C9 121.1(4)
C11 C10 H10 119.5
C9 C10 H10 119.5
C10 C11 C12 118.2(4)
C10 C11 C15 118.8(4)
C12 C11 C15 123.0(4)
C13 C12 C11 120.6(4)
C13 C12 H12 119.7
C11 C12 H12 119.7
O2 C13 C12 124.8(3)
O2 C13 C8 115.3(3)
C12 C13 C8 119.9(4)
O2 C14 H14A 109.5
O2 C14 H14B 109.5
H14A C14 H14B 109.5
O2 C14 H14C 109.5
H14A C14 H14C 109.5
H14B C14 H14C 109.5
N1 C15 C11 123.2(4)
N1 C15 H15 118.4
C11 C15 H15 118.4
O3 C16 N2 124.0(4)
O3 C16 C17 120.7(4)
N2 C16 C17 115.2(4)
C18 C17 O4 110.1(3)
C18 C17 C16 130.1(4)
O4 C17 C16 119.8(4)
C17 C18 C19 105.2(4)
C17 C18 H18 127.4
C19 C18 H18 127.4
C20 C19 C18 107.4(4)
C20 C19 H19 126.3
C18 C19 H19 126.3
C19 C20 O4 110.7(4)
C19 C20 H20 124.7
O4 C20 H20 124.7

loop_
_geom_bond_atom_site_label_1
_geom_bond_atom_site_label_2
_geom_bond_distance
Cl1 C3 1.735(5)
O1 C8 1.362(4)
O1 C7 1.430(5)
O2 C13 1.359(4)
O2 C14 1.400(5)
O3 C16 1.228(4)
O4 C20 1.356(5)
O4 C17 1.358(4)
N1 C15 1.271(5)
N1 N2 1.385(4)
N2 C16 1.351(5)
N2 H2 0.8600
C1 C6 1.370(6)
C1 C2 1.366(6)
C1 H1 0.9300
C2 C3 1.370(7)
C2 H2A 0.9300
C3 C4 1.363(6)
C4 C5 1.386(6)
C4 H4 0.9300
C5 C6 1.380(6)
C5 H5 0.9300
C6 C7 1.490(6)
C7 H7A 0.9700
C7 H7B 0.9700
C8 C9 1.362(5)
C8 C13 1.397(5)
C9 C10 1.380(5)
C9 H9 0.9300
C10 C11 1.380(6)
C10 H10 0.9300
C11 C12 1.406(5)
C11 C15 1.453(5)
C12 C13 1.369(5)
C12 H12 0.9300
C14 H14A 0.9600
C14 H14B 0.9600
C14 H14C 0.9600
C15 H15 0.9300
C16 C17 1.466(5)
C17 C18 1.342(5)
C18 C19 1.433(6)
C18 H18 0.9300
C19 C20 1.303(7)
C19 H19 0.9300
C20 H20 0.9300

loop_
_geom_hbond_atom_site_label_D
_geom_hbond_atom_site_label_H
_geom_hbond_atom_site_label_A
_geom_hbond_site_symmetry_A
_geom_hbond_distance_DH
_geom_hbond_distance_HA
_geom_hbond_distance_DA
_geom_hbond_angle_DHA
_geom_hbond_publ_flag
N2 H2 O3 3 0.86 2.18 3.014(4) 163 yes
C15 H15 O3 3 0.93 2.48 3.306(5) 148 yes

loop_
_geom_torsion_atom_site_label_1
_geom_torsion_atom_site_label_2
_geom_torsion_atom_site_label_3
_geom_torsion_atom_site_label_4
_geom_torsion
C15 N1 N2 C16 -168.1(4)
C6 C1 C2 C3 0.2(8)
C1 C2 C3 C4 0.2(8)
C1 C2 C3 Cl1 179.8(4)
C2 C3 C4 C5 -0.4(7)
Cl1 C3 C4 C5 180.0(3)
C3 C4 C5 C6 0.3(7)
C2 C1 C6 C5 -0.3(7)
C2 C1 C6 C7 178.9(4)
C4 C5 C6 C1 0.1(6)
C4 C5 C6 C7 -179.2(4)
C8 O1 C7 C6 -172.2(3)
C1 C6 C7 O1 -121.4(4)
C5 C6 C7 O1 57.8(5)
C7 O1 C8 C9 -5.8(6)
C7 O1 C8 C13 173.3(4)
O1 C8 C9 C10 176.5(4)
C13 C8 C9 C10 -2.6(6)
C8 C9 C10 C11 3.1(7)
C9 C10 C11 C12 -1.8(6)
C9 C10 C11 C15 -178.6(4)
C10 C11 C12 C13 0.0(6)
C15 C11 C12 C13 176.7(4)
C14 O2 C13 C12 21.7(6)
C14 O2 C13 C8 -157.3(3)
C11 C12 C13 O2 -178.6(4)
C11 C12 C13 C8 0.4(6)
O1 C8 C13 O2 0.8(5)
C9 C8 C13 O2 179.9(4)
O1 C8 C13 C12 -178.3(3)
C9 C8 C13 C12 0.9(6)
N2 N1 C15 C11 -178.8(3)
C10 C11 C15 N1 -166.0(4)
C12 C11 C15 N1 17.4(6)
N1 N2 C16 O3 1.4(6)
N1 N2 C16 C17 180.0(3)
C20 O4 C17 C18 0.5(5)
C20 O4 C17 C16 -177.4(4)
O3 C16 C17 C18 -4.1(7)
N2 C16 C17 C18 177.3(4)
O3 C16 C17 O4 173.4(3)
N2 C16 C17 O4 -5.2(5)
O4 C17 C18 C19 -0.8(5)
C16 C17 C18 C19 176.9(4)
C17 C18 C19 C20 0.8(5)
C18 C19 C20 O4 -0.5(6)
C17 O4 C20 C19 0.0(5)

loop_
_cod_related_entry_id
_cod_related_entry_database
_cod_related_entry_code
1 ChemSpider 21185022
